data_8100966
loop_
_publ_author_name
'Blachnik, Roger'
'Reuter, Hans'
'Roth, Georg'
'Wiest, Thomas'
'Eickmeier, Henning'

_publ_section_title
;
Crystal structure of 1,2-vinylen-bis(triphenylphosphonium) bis(boron 
tetrafluoride), [Ph~3~P-CH=CH-PPh~3~][BF~4~]~2~
;
_journal_issue 2
_journal_name_full 'Zeitschrift f\"ur Kristallographie - New Crystal Structures'
_journal_page_first 209
_journal_page_last 210
_journal_volume 216
_journal_year 2001
_chemical_formula_structural '[Ph3 P - C H = C H-P Ph3][B F4]'
_chemical_formula_sum 'C38 H32 B2 F8 P2'
_chemical_formula_weight 724.20
_space_group_IT_number 2
_symmetry_cell_setting triclinic
_symmetry_space_group_name_Hall '-P 1'
_symmetry_space_group_name_H-M 'P -1'
_cell_angle_alpha 68.22(3)
_cell_angle_beta 79.16(3)
_cell_angle_gamma 87.87(3)
_cell_formula_units_Z 1
_cell_length_a 8.130(2)
_cell_length_b 10.473(2)
_cell_length_c 11.143(2)
_cell_measurement_temperature 293(2)
_cell_volume 864.8(3)
_diffrn_ambient_temperature 293(2)
_exptl_crystal_density_diffrn 1.391
_cod_database_code 8100966

loop_
_symmetry_equiv_pos_as_xyz
'x, y, z'
'-x, -y, -z'

loop_
_atom_site_label
_atom_site_type_symbol
_atom_site_fract_x
_atom_site_fract_y
_atom_site_fract_z
_atom_site_U_iso_or_equiv
_atom_site_adp_type
_atom_site_occupancy
_atom_site_symmetry_multiplicity
_atom_site_Wyckoff_symbol
_atom_site_calc_flag
_atom_site_refinement_flags
_atom_site_disorder_assembly
_atom_site_disorder_group
B1 B 0.3593(5) 0.2916(3) 0.7577(4) 0.0563(17) Uani 1 2 i d D . .
F11 F 0.4349(12) 0.2318(7) 0.6781(6) 0.261(7) Uani 1 2 i d D . .
F12 F 0.2149(7) 0.2266(7) 0.8218(8) 0.314(8) Uani 1 2 i d D . .
F13 F 0.3328(7) 0.4207(4) 0.6884(5) 0.123(2) Uani 1 2 i d D . .
F14 F 0.4547(7) 0.2873(5) 0.8425(4) 0.141(2) Uani 1 2 i d D . .
C1 C 0.5183(5) 0.9345(4) 0.5200(4) 0.0285(10) Uani 1 2 i d . . .
H1 H 0.5102 0.8860 0.4661 0.053(4) Uiso 1 2 i calc R . .
P1 P 0.58364(14) 0.84569(10) 0.67506(9) 0.0256(4) Uani 1 2 i d . . .
C10 C 0.7262(6) 0.7160(4) 0.6607(4) 0.0301(10) Uani 1 2 i d . . .
C11 C 0.8814(6) 0.7138(4) 0.6943(4) 0.0338(11) Uani 1 2 i d . . .
H11 H 0.9140 0.7822 0.7202 0.053(4) Uiso 1 2 i calc R . .
C12 C 0.9885(7) 0.6089(5) 0.6892(5) 0.0420(12) Uani 1 2 i d . . .
H12 H 1.0940 0.6074 0.7105 0.053(4) Uiso 1 2 i calc R . .
C13 C 0.9381(7) 0.5072(5) 0.6526(5) 0.0468(13) Uani 1 2 i d . . .
H13 H 1.0090 0.4359 0.6508 0.053(4) Uiso 1 2 i calc R . .
C14 C 0.7849(8) 0.5099(5) 0.6188(5) 0.0519(14) Uani 1 2 i d . . .
H14 H 0.7525 0.4403 0.5943 0.053(4) Uiso 1 2 i calc R . .
C15 C 0.6770(7) 0.6146(5) 0.6205(5) 0.0423(12) Uani 1 2 i d . . .
H15 H 0.5738 0.6173 0.5953 0.053(4) Uiso 1 2 i calc R . .
C20 C 0.3973(6) 0.7704(4) 0.7937(4) 0.0306(10) Uani 1 2 i d . . .
C21 C 0.2675(6) 0.8552(5) 0.8102(4) 0.0394(11) Uani 1 2 i d . . .
H21 H 0.2753 0.9484 0.7578 0.053(4) Uiso 1 2 i calc R . .
C22 C 0.1250(7) 0.7997(6) 0.9061(5) 0.0459(13) Uani 1 2 i d . . .
H22 H 0.0367 0.8558 0.9172 0.053(4) Uiso 1 2 i calc R . .
C23 C 0.1151(7) 0.6629(6) 0.9837(5) 0.0537(15) Uani 1 2 i d . . .
H23 H 0.0210 0.6265 1.0488 0.053(4) Uiso 1 2 i calc R . .
C24 C 0.2439(8) 0.5788(6) 0.9657(5) 0.0570(15) Uani 1 2 i d . . .
H24 H 0.2351 0.4856 1.0179 0.053(4) Uiso 1 2 i calc R . .
C25 C 0.3854(7) 0.6311(5) 0.8716(5) 0.0460(13) Uani 1 2 i d . . .
H25 H 0.4721 0.5738 0.8602 0.053(4) Uiso 1 2 i calc R . .
C30 C 0.6852(6) 0.9638(4) 0.7202(4) 0.0293(10) Uani 1 2 i d . . .
C31 C 0.6559(6) 0.9516(5) 0.8506(4) 0.0364(11) Uani 1 2 i d . . .
H31 H 0.5746 0.8893 0.9126 0.053(4) Uiso 1 2 i calc R . .
C32 C 0.7505(7) 1.0344(5) 0.8873(5) 0.0486(13) Uani 1 2 i d . . .
H32 H 0.7325 1.0270 0.9746 0.053(4) Uiso 1 2 i calc R . .
C33 C 0.8697(8) 1.1267(5) 0.7960(5) 0.0510(14) Uani 1 2 i d . . .
H33 H 0.9301 1.1829 0.8214 0.053(4) Uiso 1 2 i calc R . .
C34 C 0.9006(7) 1.1369(5) 0.6664(5) 0.0488(13) Uani 1 2 i d . . .
H34 H 0.9842 1.1976 0.6055 0.053(4) Uiso 1 2 i calc R . .
C35 C 0.8078(6) 1.0572(4) 0.6278(4) 0.0380(11) Uani 1 2 i d . . .
H35 H 0.8265 1.0655 0.5402 0.053(4) Uiso 1 2 i calc R . .

loop_
_atom_site_aniso_label
_atom_site_aniso_U_11
_atom_site_aniso_U_22
_atom_site_aniso_U_33
_atom_site_aniso_U_23
_atom_site_aniso_U_13
_atom_site_aniso_U_12
B1 0.042(4) 0.052(4) 0.072(4) -0.014(3) -0.021(3) 0.006(3)
F11 0.447(17) 0.246(9) 0.205(8) -0.179(8) -0.181(10) 0.234(11)
F12 0.122(8) 0.295(13) 0.383(17) 0.046(12) -0.045(9) -0.102(8)
F13 0.138(5) 0.079(3) 0.169(5) -0.041(3) -0.083(4) 0.029(3)
F14 0.145(6) 0.174(6) 0.098(4) -0.030(4) -0.056(4) 0.030(5)
C1 0.031(3) 0.0317(19) 0.0250(19) -0.0116(16) -0.0081(17) 0.0029(17)
P1 0.0291(7) 0.0242(6) 0.0226(6) -0.0067(4) -0.0067(4) 0.0009(4)
C10 0.033(3) 0.028(2) 0.0254(19) -0.0052(16) -0.0063(17) 0.0022(18)
C11 0.036(3) 0.035(2) 0.031(2) -0.0112(18) -0.0108(18) 0.0014(19)
C12 0.033(3) 0.047(3) 0.043(2) -0.013(2) -0.012(2) 0.012(2)
C13 0.049(4) 0.038(3) 0.050(3) -0.016(2) -0.005(2) 0.015(2)
C14 0.059(4) 0.043(3) 0.065(3) -0.033(3) -0.012(3) 0.007(2)
C15 0.044(3) 0.040(3) 0.053(3) -0.025(2) -0.018(2) 0.007(2)
C20 0.030(3) 0.035(2) 0.026(2) -0.0083(17) -0.0086(17) -0.0025(18)
C21 0.040(3) 0.041(3) 0.036(2) -0.014(2) -0.005(2) 0.000(2)
C22 0.032(3) 0.066(3) 0.045(3) -0.028(3) -0.004(2) 0.001(2)
C23 0.042(4) 0.077(4) 0.035(2) -0.015(3) 0.001(2) -0.018(3)
C24 0.052(4) 0.050(3) 0.048(3) 0.005(2) -0.005(3) -0.012(3)
C25 0.046(3) 0.039(3) 0.043(3) -0.003(2) -0.009(2) -0.001(2)
C30 0.032(3) 0.027(2) 0.030(2) -0.0106(17) -0.0080(17) 0.0027(17)
C31 0.036(3) 0.041(2) 0.035(2) -0.0177(19) -0.0058(19) 0.000(2)
C32 0.056(4) 0.060(3) 0.043(3) -0.033(2) -0.011(2) 0.001(3)
C33 0.060(4) 0.046(3) 0.062(3) -0.031(3) -0.020(3) -0.006(3)
C34 0.051(4) 0.040(3) 0.053(3) -0.014(2) -0.009(2) -0.013(2)
C35 0.045(3) 0.036(2) 0.032(2) -0.0118(18) -0.006(2) -0.003(2)

loop_
_geom_bond_atom_site_label_1
_geom_bond_atom_site_label_2
_geom_bond_distance
_geom_bond_site_symmetry_2
_geom_bond_publ_flag
B1 F12 1.318(3) . ?
B1 F11 1.318(3) . ?
B1 F13 1.318(3) . ?
B1 F14 1.318(3) . ?
C1 C1 1.318(8) 2_676 ?
C1 P1 1.802(4) . ?
P1 C30 1.777(4) . ?
P1 C10 1.786(4) . ?
P1 C20 1.796(4) . ?
C10 C11 1.378(7) . ?
C10 C15 1.393(6) . ?
C11 C12 1.388(7) . ?
C12 C13 1.373(8) . ?
C13 C14 1.364(8) . ?
C14 C15 1.382(7) . ?
C20 C21 1.384(7) . ?
C20 C25 1.389(6) . ?
C21 C22 1.395(7) . ?
C22 C23 1.368(8) . ?
C23 C24 1.377(8) . ?
C24 C25 1.374(8) . ?
C30 C31 1.385(6) . ?
C30 C35 1.397(6) . ?
C31 C32 1.394(7) . ?
C32 C33 1.370(8) . ?
C33 C34 1.383(8) . ?
C34 C35 1.374(7) . ?
